data_1535262
loop_
_publ_author_name
'Subramanya Herle, P.'
'Straehle, J.'

_publ_section_title
;
 Synthesis and structure of a new compound (N H4)3 ((Ta2 (N H)3 Cl6) Cl),
 with a novel imido-bridged chain: (1-infty)(Ta2 (N H)3 Cl6)(2-)
;
_journal_name_full 'Solid State Sciences'
_journal_page_first 183
_journal_page_last 188
_journal_volume 5
_journal_year 2003
_chemical_formula_sum 'Cl7 H15 N6 Ta2'
_chemical_name_systematic '(N H4)3 ((Ta2 (N H)3 Cl6) Cl)'
_space_group_IT_number 63
_symmetry_space_group_name_Hall '-C 2c 2'
_symmetry_space_group_name_H-M 'C m c m'
_cell_angle_alpha 90
_cell_angle_beta 90
_cell_angle_gamma 90
_cell_formula_units_Z 4
_cell_length_a 10.1601
_cell_length_b 19.8834
_cell_length_c 7.4362
_cell_volume 1502.241
_citation_journal_id_ASTM SSSCFJ
_cod_data_source_file SubramanyaHerle_SSSCFJ_2003_589.cif
_cod_data_source_block H15Cl7N6Ta2
_cod_original_formula_sum 'H15 Cl7 N6 Ta2'
_cod_database_code 1535262

loop_
_symmetry_equiv_pos_as_xyz
x,y,z
-x,-y,z+1/2
x,-y,-z
-x,y,-z+1/2
-x,-y,-z
x,y,-z-1/2
-x,y,z
x,-y,z-1/2
x+1/2,y+1/2,z
-x+1/2,-y+1/2,z+1/2
x+1/2,-y+1/2,-z
-x+1/2,y+1/2,-z+1/2
-x+1/2,-y+1/2,-z
x+1/2,y+1/2,-z-1/2
-x+1/2,y+1/2,z
x+1/2,-y+1/2,z-1/2

loop_
_atom_site_label
_atom_site_type_symbol
_atom_site_fract_x
_atom_site_fract_y
_atom_site_fract_z
_atom_site_occupancy
_atom_site_U_iso_or_equiv
N1 N-3 0.5 0.5262 0.25 1 0.0
H3 H+1 0.5 -0.0241 0.1706 1 0.0
Cl4 Cl-1 0.5 0.08704 0.25 1 0.0
H2 H+1 0.5 0.3815 0.5318 1 0.0
H4 H+1 0.5852 -0.0952 0.25 1 0.0
Ta1 Ta+5 0.5 0.5 0.5 1 0.0
N2 N-3 0.5 0.40381 0.4312 1 0.0
Cl1 Cl-1 0.73455 0.5 0.5 1 0.0
H7 H+1 0.3599 0.6235 0.25 1 0.0
N3 N-3 0.5 -0.0677 0.25 1 0.0
H5 H+1 0.2966 0.6871 0.134 1 0.0
H1 H+1 0.5 0.5699 0.25 1 0.0
N4 N-3 0.2757 0.6563 0.25 1 0.0
Ta2 Ta+5 0.5 0.339329 0.25 1 0.0
Cl3 Cl-1 0.5 0.25159 0.01655 1 0.0
H6 H+1 0.1709 0.6357 0.25 1 0.0
Cl2 Cl-1 0.26456 0.33043 0.25 1 0.0
